data_7240964
loop_
_publ_author_name
'Bhattacharjee, Suvam'
'Laru, Sudip'
'Samanta, Sadhanendu'
'Singsardar, Mukta'
'Hajra, Alakananda'

_publ_section_title
;
 Visible light-induced photocatalytic C--H ethoxycarbonylmethylation of
 imidazoheterocycles with ethyl diazoacetate
;
_journal_issue 47
_journal_name_full 'RSC Advances'
_journal_page_first 27984
_journal_page_last 27988
_journal_paper_doi 10.1039/D0RA05795A
_journal_volume 10
_journal_year 2020
_chemical_formula_moiety 'C20 H18 N2 O3 S'
_chemical_formula_sum 'C20 H18 N2 O3 S'
_chemical_formula_weight 366.42
_space_group_crystal_system orthorhombic
_space_group_IT_number 29
_space_group_name_Hall 'P 2c -2ac'
_space_group_name_H-M_alt 'P c a 21'
_atom_sites_solution_hydrogens geom
_audit_creation_method SHELXL-2014/7
_audit_update_record
;
2020-01-08 deposited with the CCDC.	2020-07-21 downloaded from the CCDC.
;
_cell_angle_alpha 90
_cell_angle_beta 90
_cell_angle_gamma 90
_cell_formula_units_Z 4
_cell_length_a 7.0148(14)
_cell_length_b 17.582(4)
_cell_length_c 14.402(3)
_cell_measurement_reflns_used 68068
_cell_measurement_temperature 296(2)
_cell_measurement_theta_max 28.298
_cell_measurement_theta_min 2.317
_cell_volume 1776.3(7)
_computing_structure_refinement 'SHELXL-2014/7 (Sheldrick, 2014)'
_diffrn_ambient_temperature 296(2)
_diffrn_measured_fraction_theta_full 0.998
_diffrn_measured_fraction_theta_max 0.998
_diffrn_measurement_device_type 'CCD area detector'
_diffrn_measurement_method 'phi and omega scans'
_diffrn_radiation_type MoK\a
_diffrn_radiation_wavelength 0.71073
_diffrn_reflns_av_R_equivalents 0.0843
_diffrn_reflns_av_unetI/netI 0.0350
_diffrn_reflns_Laue_measured_fraction_full 0.998
_diffrn_reflns_Laue_measured_fraction_max 0.998
_diffrn_reflns_limit_h_max 9
_diffrn_reflns_limit_h_min -9
_diffrn_reflns_limit_k_max 23
_diffrn_reflns_limit_k_min -23
_diffrn_reflns_limit_l_max 19
_diffrn_reflns_limit_l_min -19
_diffrn_reflns_number 68068
_diffrn_reflns_point_group_measured_fraction_full 0.998
_diffrn_reflns_point_group_measured_fraction_max 0.996
_diffrn_reflns_theta_full 25.242
_diffrn_reflns_theta_max 28.298
_diffrn_reflns_theta_min 2.317
_diffrn_source 'fine-focus sealed tube'
_exptl_absorpt_coefficient_mu 0.205
_exptl_crystal_colour colourless
_exptl_crystal_density_diffrn 1.370
_exptl_crystal_description rectangular
_exptl_crystal_F_000 768
_exptl_crystal_size_max 0.30
_exptl_crystal_size_mid 0.25
_exptl_crystal_size_min 0.20
_refine_diff_density_max 0.208
_refine_diff_density_min -0.292
_refine_diff_density_rms 0.051
_refine_ls_abs_structure_details
;
 Flack x determined using 1410 quotients [(I+)-(I-)]/[(I+)+(I-)]
 (Parsons, Flack and Wagner, Acta Cryst. B69 (2013) 249-259).
;
_refine_ls_abs_structure_Flack -0.05(3)
_refine_ls_extinction_method none
_refine_ls_goodness_of_fit_ref 0.856
_refine_ls_hydrogen_treatment constr
_refine_ls_matrix_type full
_refine_ls_number_parameters 237
_refine_ls_number_reflns 4404
_refine_ls_number_restraints 1
_refine_ls_restrained_S_all 0.855
_refine_ls_R_factor_all 0.0627
_refine_ls_R_factor_gt 0.0416
_refine_ls_shift/su_max 0.000
_refine_ls_shift/su_mean 0.000
_refine_ls_structure_factor_coef Fsqd
_refine_ls_weighting_details 'w=1/[\s^2^(Fo^2^)+(0.1000P)^2^+0.6064P] where P=(Fo^2^+2Fc^2^)/3'
_refine_ls_weighting_scheme calc
_refine_ls_wR_factor_gt 0.1147
_refine_ls_wR_factor_ref 0.1402
_reflns_Friedel_coverage 0.916
_reflns_Friedel_fraction_full 0.999
_reflns_Friedel_fraction_max 0.993
_reflns_number_gt 3413
_reflns_number_total 4404
_reflns_threshold_expression 'I > 2\s(I)'
_cod_data_source_file d0ra05795a2.cif
_cod_data_source_block vbchem348A_a
_cod_depositor_comments 'Adding full bibliography for 7240964.cif.'
_cod_original_cell_volume 1776.2(6)
_cod_database_code 7240964
_shelx_shelxl_version_number 2014/7
_shelx_space_group_comment
;
The symmetry employed for this shelxl refinement is uniquely defined
by the following loop, which should always be used as a source of
symmetry information in preference to the above space-group names.
They are only intended as comments.
;

loop_
_space_group_symop_operation_xyz
'x, y, z'
'-x, -y, z+1/2'
'x+1/2, -y, z'
'-x+1/2, y, z+1/2'

loop_
_atom_site_label
_atom_site_type_symbol
_atom_site_fract_x
_atom_site_fract_y
_atom_site_fract_z
_atom_site_U_iso_or_equiv
_atom_site_adp_type
_atom_site_occupancy
_atom_site_site_symmetry_order
_atom_site_calc_flag
_atom_site_refinement_flags_posn
_atom_site_refinement_flags_adp
_atom_site_refinement_flags_occupancy
_atom_site_disorder_assembly
_atom_site_disorder_group
S1 S 0.60645(13) 0.44608(6) 0.70116(6) 0.0501(3) Uani 1 1 d . . . . .
O3 O 0.4289(4) 0.22238(17) 0.3533(2) 0.0575(8) Uani 1 1 d . . . . .
O1 O 0.6395(4) 0.68300(18) 0.4839(2) 0.0543(7) Uani 1 1 d . . . . .
O2 O 0.4566(5) 0.34038(19) 0.2985(2) 0.0610(8) Uani 1 1 d . . . . .
N1 N 0.6311(4) 0.37329(18) 0.5456(2) 0.0386(6) Uani 1 1 d . . . . .
N2 N 0.6403(5) 0.2907(2) 0.6633(2) 0.0491(8) Uani 1 1 d . . . . .
C3 C 0.6190(4) 0.5758(2) 0.5903(2) 0.0417(8) Uani 1 1 d . . . . .
H3 H 0.6123 0.6065 0.6427 0.050 Uiso 1 1 calc R U . . .
C4 C 0.6162(4) 0.4976(2) 0.5972(2) 0.0382(7) Uani 1 1 d . . . . .
C9 C 0.6613(5) 0.2518(2) 0.5799(3) 0.0474(8) Uani 1 1 d . . . . .
C2 C 0.6322(4) 0.6068(2) 0.5019(2) 0.0411(7) Uani 1 1 d . . . . .
C18 C 0.5137(5) 0.2896(2) 0.3458(3) 0.0455(8) Uani 1 1 d . . . . .
C8 C 0.6237(5) 0.3611(2) 0.6396(3) 0.0446(8) Uani 1 1 d . . . . .
C10 C 0.6584(5) 0.3017(2) 0.5056(3) 0.0424(8) Uani 1 1 d . . . . .
C6 C 0.6331(4) 0.4826(2) 0.4309(2) 0.0394(7) Uani 1 1 d . . . . .
H6 H 0.6340 0.4521 0.3782 0.047 Uiso 1 1 calc R U . . .
C5 C 0.6268(4) 0.4501(2) 0.5196(2) 0.0350(7) Uani 1 1 d . . . . .
C11 C 0.6979(5) 0.1695(3) 0.5818(3) 0.0546(10) Uani 1 1 d . . . . .
C19 C 0.2514(8) 0.2120(3) 0.3032(4) 0.0684(12) Uani 1 1 d . . . . .
H19A H 0.2730 0.2165 0.2369 0.082 Uiso 1 1 calc R U . . .
H19B H 0.1597 0.2504 0.3217 0.082 Uiso 1 1 calc R U . . .
C17 C 0.6949(5) 0.2923(2) 0.4044(3) 0.0463(8) Uani 1 1 d . . . . .
H17A H 0.7660 0.2456 0.3947 0.056 Uiso 1 1 calc R U . . .
H17B H 0.7736 0.3342 0.3831 0.056 Uiso 1 1 calc R U . . .
C7 C 0.6378(5) 0.5602(2) 0.4233(2) 0.0422(8) Uani 1 1 d . . . . .
H7 H 0.6449 0.5823 0.3648 0.051 Uiso 1 1 calc R U . . .
C1 C 0.6566(6) 0.7326(3) 0.5613(3) 0.0569(11) Uani 1 1 d . . . . .
H1A H 0.5463 0.7275 0.6003 0.085 Uiso 1 1 calc R U . . .
H1B H 0.6663 0.7841 0.5399 0.085 Uiso 1 1 calc R U . . .
H1C H 0.7688 0.7197 0.5961 0.085 Uiso 1 1 calc R U . . .
C12 C 0.7718(7) 0.1377(3) 0.6628(4) 0.0705(13) Uani 1 1 d . . . . .
H12 H 0.7952 0.1687 0.7139 0.085 Uiso 1 1 calc R U . . .
C16 C 0.6674(8) 0.1221(3) 0.5075(4) 0.0721(13) Uani 1 1 d . . . . .
H16 H 0.6171 0.1418 0.4528 0.087 Uiso 1 1 calc R U . . .
C13 C 0.8106(9) 0.0612(3) 0.6683(6) 0.092(2) Uani 1 1 d . . . . .
H13 H 0.8555 0.0406 0.7236 0.110 Uiso 1 1 calc R U . . .
C14 C 0.7835(9) 0.0152(3) 0.5927(7) 0.094(2) Uani 1 1 d . . . . .
H14 H 0.8146 -0.0362 0.5958 0.112 Uiso 1 1 calc R U . . .
C15 C 0.7107(11) 0.0451(3) 0.5129(6) 0.095(2) Uani 1 1 d . . . . .
H15 H 0.6899 0.0138 0.4618 0.114 Uiso 1 1 calc R U . . .
C20 C 0.1782(11) 0.1350(4) 0.3258(7) 0.115(3) Uani 1 1 d . . . . .
H20A H 0.2703 0.0975 0.3074 0.173 Uiso 1 1 calc R U . . .
H20B H 0.0609 0.1264 0.2932 0.173 Uiso 1 1 calc R U . . .
H20C H 0.1562 0.1314 0.3915 0.173 Uiso 1 1 calc R U . . .

loop_
_atom_site_aniso_label
_atom_site_aniso_U_11
_atom_site_aniso_U_22
_atom_site_aniso_U_33
_atom_site_aniso_U_23
_atom_site_aniso_U_13
_atom_site_aniso_U_12
S1 0.0582(5) 0.0703(6) 0.0216(3) -0.0016(4) 0.0016(4) -0.0014(4)
O3 0.0612(17) 0.0570(17) 0.0544(18) -0.0042(14) -0.0156(14) -0.0060(13)
O1 0.0638(17) 0.0557(17) 0.0434(15) -0.0045(12) -0.0045(13) -0.0024(13)
O2 0.0699(19) 0.0680(18) 0.0451(15) 0.0053(14) -0.0078(14) -0.0040(16)
N1 0.0354(14) 0.0545(17) 0.0259(13) -0.0002(12) -0.0012(10) -0.0031(12)
N2 0.0456(17) 0.066(2) 0.0360(16) 0.0080(15) -0.0021(13) -0.0035(14)
C3 0.0351(16) 0.058(2) 0.0318(17) -0.0103(15) 0.0014(13) 0.0008(14)
C4 0.0310(14) 0.059(2) 0.0246(14) -0.0011(14) -0.0003(11) -0.0011(13)
C9 0.0326(15) 0.064(2) 0.0453(19) 0.0075(18) -0.0024(14) -0.0053(16)
C2 0.0326(15) 0.054(2) 0.0370(18) -0.0039(15) -0.0015(13) -0.0022(14)
C18 0.050(2) 0.056(2) 0.0303(16) -0.0093(16) 0.0007(14) 0.0014(16)
C8 0.0374(18) 0.067(2) 0.0293(15) 0.0010(16) 0.0006(12) -0.0021(16)
C10 0.0312(15) 0.056(2) 0.0395(18) -0.0026(16) -0.0008(13) -0.0006(14)
C6 0.0370(17) 0.055(2) 0.0257(15) -0.0033(14) 0.0003(12) -0.0037(14)
C5 0.0263(14) 0.0523(18) 0.0263(15) -0.0023(13) 0.0002(10) -0.0015(12)
C11 0.0372(18) 0.059(2) 0.068(3) 0.010(2) 0.0029(18) -0.0031(16)
C19 0.069(3) 0.080(3) 0.056(3) -0.002(2) -0.022(2) -0.013(2)
C17 0.0434(19) 0.056(2) 0.0391(19) -0.0064(16) 0.0036(15) -0.0010(15)
C7 0.0380(17) 0.061(2) 0.0277(16) -0.0021(15) -0.0016(12) -0.0044(15)
C1 0.055(2) 0.058(2) 0.058(3) -0.0165(19) -0.0042(18) 0.0029(19)
C12 0.064(3) 0.073(3) 0.074(3) 0.019(2) -0.005(2) -0.005(2)
C16 0.075(3) 0.064(3) 0.078(4) 0.000(3) -0.006(3) 0.004(2)
C13 0.076(4) 0.079(4) 0.122(6) 0.043(4) -0.004(3) 0.011(3)
C14 0.082(4) 0.064(3) 0.136(6) 0.023(4) 0.005(4) 0.011(3)
C15 0.104(5) 0.067(3) 0.115(6) -0.004(4) 0.001(4) 0.008(3)
C20 0.108(5) 0.091(4) 0.147(8) 0.000(4) -0.049(5) -0.034(4)

loop_
_atom_type_symbol
_atom_type_description
_atom_type_scat_dispersion_real
_atom_type_scat_dispersion_imag
_atom_type_scat_source
C C 0.0033 0.0016 'International Tables Vol C Tables 4.2.6.8 and 6.1.1.4'
H H 0.0000 0.0000 'International Tables Vol C Tables 4.2.6.8 and 6.1.1.4'
N N 0.0061 0.0033 'International Tables Vol C Tables 4.2.6.8 and 6.1.1.4'
O O 0.0106 0.0060 'International Tables Vol C Tables 4.2.6.8 and 6.1.1.4'
S S 0.1246 0.1234 'International Tables Vol C Tables 4.2.6.8 and 6.1.1.4'

loop_
_geom_angle_atom_site_label_1
_geom_angle_atom_site_label_2
_geom_angle_atom_site_label_3
_geom_angle
_geom_angle_site_symmetry_1
_geom_angle_site_symmetry_3
_geom_angle_publ_flag
C8 S1 C4 90.31(18) . . ?
C18 O3 C19 117.1(3) . . ?
C2 O1 C1 117.2(3) . . ?
C8 N1 C10 105.7(3) . . ?
C8 N1 C5 114.4(3) . . ?
C10 N1 C5 139.6(3) . . ?
C8 N2 C9 104.7(3) . . ?
C4 C3 C2 117.3(3) . . ?
C4 C3 H3 121.3 . . ?
C2 C3 H3 121.3 . . ?
C3 C4 C5 122.5(3) . . ?
C3 C4 S1 125.3(3) . . ?
C5 C4 S1 112.2(3) . . ?
C10 C9 N2 110.8(4) . . ?
C10 C9 C11 129.9(4) . . ?
N2 C9 C11 119.1(4) . . ?
O1 C2 C3 124.2(3) . . ?
O1 C2 C7 114.9(3) . . ?
C3 C2 C7 121.0(4) . . ?
O2 C18 O3 124.3(4) . . ?
O2 C18 C17 124.9(4) . . ?
O3 C18 C17 110.8(3) . . ?
N2 C8 N1 114.0(4) . . ?
N2 C8 S1 134.1(3) . . ?
N1 C8 S1 111.8(3) . . ?
C9 C10 N1 104.8(3) . . ?
C9 C10 C17 133.1(4) . . ?
N1 C10 C17 121.8(4) . . ?
C7 C6 C5 118.7(3) . . ?
C7 C6 H6 120.7 . . ?
C5 C6 H6 120.7 . . ?
C4 C5 C6 119.2(3) . . ?
C4 C5 N1 111.3(3) . . ?
C6 C5 N1 129.5(3) . . ?
C16 C11 C12 117.8(4) . . ?
C16 C11 C9 123.8(4) . . ?
C12 C11 C9 118.4(4) . . ?
O3 C19 C20 107.6(4) . . ?
O3 C19 H19A 110.2 . . ?
C20 C19 H19A 110.2 . . ?
O3 C19 H19B 110.2 . . ?
C20 C19 H19B 110.2 . . ?
H19A C19 H19B 108.5 . . ?
C10 C17 C18 113.7(3) . . ?
C10 C17 H17A 108.8 . . ?
C18 C17 H17A 108.8 . . ?
C10 C17 H17B 108.8 . . ?
C18 C17 H17B 108.8 . . ?
H17A C17 H17B 107.7 . . ?
C6 C7 C2 121.3(3) . . ?
C6 C7 H7 119.4 . . ?
C2 C7 H7 119.4 . . ?
O1 C1 H1A 109.5 . . ?
O1 C1 H1B 109.5 . . ?
H1A C1 H1B 109.5 . . ?
O1 C1 H1C 109.5 . . ?
H1A C1 H1C 109.5 . . ?
H1B C1 H1C 109.5 . . ?
C13 C12 C11 121.0(6) . . ?
C13 C12 H12 119.5 . . ?
C11 C12 H12 119.5 . . ?
C11 C16 C15 120.9(6) . . ?
C11 C16 H16 119.5 . . ?
C15 C16 H16 119.5 . . ?
C14 C13 C12 120.3(6) . . ?
C14 C13 H13 119.9 . . ?
C12 C13 H13 119.9 . . ?
C15 C14 C13 119.7(5) . . ?
C15 C14 H14 120.2 . . ?
C13 C14 H14 120.2 . . ?
C14 C15 C16 120.3(7) . . ?
C14 C15 H15 119.8 . . ?
C16 C15 H15 119.8 . . ?
C19 C20 H20A 109.5 . . ?
C19 C20 H20B 109.5 . . ?
H20A C20 H20B 109.5 . . ?
C19 C20 H20C 109.5 . . ?
H20A C20 H20C 109.5 . . ?
H20B C20 H20C 109.5 . . ?

loop_
_geom_bond_atom_site_label_1
_geom_bond_atom_site_label_2
_geom_bond_distance
_geom_bond_site_symmetry_2
_geom_bond_publ_flag
S1 C8 1.741(4) . ?
S1 C4 1.751(4) . ?
O3 C18 1.327(5) . ?
O3 C19 1.451(5) . ?
O1 C2 1.366(5) . ?
O1 C1 1.420(5) . ?
O2 C18 1.192(5) . ?
N1 C8 1.372(5) . ?
N1 C10 1.397(5) . ?
N1 C5 1.402(5) . ?
N2 C8 1.290(5) . ?
N2 C9 1.390(5) . ?
C3 C4 1.379(6) . ?
C3 C2 1.388(5) . ?
C3 H3 0.9300 . ?
C4 C5 1.396(5) . ?
C9 C10 1.384(6) . ?
C9 C11 1.470(6) . ?
C2 C7 1.397(5) . ?
C18 C17 1.526(6) . ?
C10 C17 1.490(5) . ?
C6 C7 1.369(5) . ?
C6 C5 1.401(5) . ?
C6 H6 0.9300 . ?
C11 C16 1.374(8) . ?
C11 C12 1.394(7) . ?
C19 C20 1.483(8) . ?
C19 H19A 0.9700 . ?
C19 H19B 0.9700 . ?
C17 H17A 0.9700 . ?
C17 H17B 0.9700 . ?
C7 H7 0.9300 . ?
C1 H1A 0.9600 . ?
C1 H1B 0.9600 . ?
C1 H1C 0.9600 . ?
C12 C13 1.375(7) . ?
C12 H12 0.9300 . ?
C16 C15 1.390(8) . ?
C16 H16 0.9300 . ?
C13 C14 1.370(11) . ?
C13 H13 0.9300 . ?
C14 C15 1.363(11) . ?
C14 H14 0.9300 . ?
C15 H15 0.9300 . ?
C20 H20A 0.9600 . ?
C20 H20B 0.9600 . ?
C20 H20C 0.9600 . ?
